data_4500389
loop_
_publ_author_name
'Mu, Yajuan'
'Fu, Junhong'
'Song, Yajing'
'Li, Zhen'
'Hou, Hongwei'
'Fan, Yaoting'

_publ_section_title
;
 Hydrothermal Syntheses of Metal--Organic Frameworks Constructed from
 Aromatic Polycarboxylate and
 4,4&#x2032;-Bis(1,2,4-triazol-1-ylmethyl)biphenyl
;
_journal_issue 6
_journal_name_full 'Crystal Growth &amp; Design'
_journal_page_first 2183
_journal_paper_doi 10.1021/cg101494t
_journal_volume 11
_journal_year 2011
_chemical_formula_sum 'C72 H66 Co3 N18 O20'
_chemical_formula_weight 1680.22
_chemical_name_systematic
; 
 ? 
;
_space_group_IT_number 14
_symmetry_cell_setting monoclinic
_symmetry_space_group_name_Hall '-P 2ybc'
_symmetry_space_group_name_H-M 'P 1 21/c 1'
_atom_sites_solution_hydrogens geom
_atom_sites_solution_primary direct
_atom_sites_solution_secondary difmap
_audit_creation_method SHELXL-97
_cell_angle_alpha 90.00
_cell_angle_beta 98.72(3)
_cell_angle_gamma 90.00
_cell_formula_units_Z 2
_cell_length_a 17.519(4)
_cell_length_b 10.080(2)
_cell_length_c 22.931(5)
_cell_measurement_reflns_used 7982
_cell_measurement_temperature 293(2)
_cell_measurement_theta_max 27.9123
_cell_measurement_theta_min 1.7968
_cell_volume 4002.6(15)
_computing_cell_refinement CrystalClear
_computing_data_collection CrystalClear
_computing_data_reduction CrystalClear
_computing_publication_material 'CrystalStructure 3.7.0'
_computing_structure_refinement 'SHELXL-97 (Sheldrick, 1997)'
_computing_structure_solution 'SHELXS-97 (Sheldrick, 1990)'
_diffrn_ambient_temperature 293(2)
_diffrn_measured_fraction_theta_full 0.992
_diffrn_measured_fraction_theta_max 0.992
_diffrn_measurement_device_type 'Rigaku Saturn'
_diffrn_measurement_method \w
_diffrn_radiation_monochromator graphite
_diffrn_radiation_source 'fine-focus sealed tube'
_diffrn_radiation_type MoK\a
_diffrn_radiation_wavelength 0.71073
_diffrn_reflns_av_R_equivalents 0.0518
_diffrn_reflns_av_sigmaI/netI 0.0396
_diffrn_reflns_limit_h_max 20
_diffrn_reflns_limit_h_min -20
_diffrn_reflns_limit_k_max 11
_diffrn_reflns_limit_k_min -11
_diffrn_reflns_limit_l_max 27
_diffrn_reflns_limit_l_min -27
_diffrn_reflns_number 38697
_diffrn_reflns_theta_full 25.00
_diffrn_reflns_theta_max 25.00
_diffrn_reflns_theta_min 1.99
_exptl_absorpt_coefficient_mu 0.695
_exptl_absorpt_correction_T_max 0.8970
_exptl_absorpt_correction_T_min 0.8678
_exptl_absorpt_correction_type multi-scan
_exptl_absorpt_process_details 'Jacobson, R. (1998) Private communication'
_exptl_crystal_colour purple
_exptl_crystal_density_diffrn 1.394
_exptl_crystal_density_method 'not measured'
_exptl_crystal_description block
_exptl_crystal_F_000 1730
_exptl_crystal_size_max 0.21
_exptl_crystal_size_mid 0.19
_exptl_crystal_size_min 0.16
_refine_diff_density_max 0.608
_refine_diff_density_min -0.460
_refine_diff_density_rms 0.054
_refine_ls_extinction_method none
_refine_ls_goodness_of_fit_ref 1.146
_refine_ls_hydrogen_treatment constr
_refine_ls_matrix_type full
_refine_ls_number_parameters 548
_refine_ls_number_reflns 6987
_refine_ls_number_restraints 1
_refine_ls_restrained_S_all 1.146
_refine_ls_R_factor_all 0.0998
_refine_ls_R_factor_gt 0.0836
_refine_ls_shift/su_max 0.000
_refine_ls_shift/su_mean 0.000
_refine_ls_structure_factor_coef Fsqd
_refine_ls_weighting_details 'calc w=1/[\s^2^(Fo^2^)+(0.0789P)^2^+4.2160P] where P=(Fo^2^+2Fc^2^)/3'
_refine_ls_weighting_scheme calc
_refine_ls_wR_factor_gt 0.1887
_refine_ls_wR_factor_ref 0.2011
_reflns_number_gt 6017
_reflns_number_total 6987
_reflns_threshold_expression >2sigma(I)
_cod_data_source_file cg101494t_si_002.cif
_cod_data_source_block complex_2
_cod_depositor_comments
;
The following automatic conversions were performed:

'_symmetry_cell_setting' value 'Monoclinic' changed to 'monoclinic'
according to /home/saulius/struct/CIF-dictionaries/cif_core.dic
dictionary named 'cif_core.dic' version 2.4.1 from
2010-06-29.

'_exptl_absorpt_correction_type' value 'Multi-scan'
changed to 'multi-scan' according to
/home/saulius/struct/CIF-dictionaries/cif_core.dic dictionary named
'cif_core.dic' version 2.4.1 from 2010-06-29.

Automatic conversion script
Id: cif_fix_values 1715 2011-07-08 13:25:40Z adriana 
;
_cod_original_cell_volume 4002.5(14)
_cod_original_sg_symbol_H-M P21/c
_cod_database_code 4500389

loop_
_symmetry_equiv_pos_as_xyz
'x, y, z'
'-x, y+1/2, -z+1/2'
'-x, -y, -z'
'x, -y-1/2, z-1/2'

loop_
_atom_site_label
_atom_site_type_symbol
_atom_site_fract_x
_atom_site_fract_y
_atom_site_fract_z
_atom_site_U_iso_or_equiv
_atom_site_adp_type
_atom_site_occupancy
_atom_site_symmetry_multiplicity
_atom_site_calc_flag
_atom_site_refinement_flags
_atom_site_disorder_assembly
_atom_site_disorder_group
Co1 Co 0.65934(4) -0.18983(5) 0.66017(3) 0.0484(2) Uani 1 1 d . . .
Co2 Co 1.0000 0.5000 0.5000 0.0888(4) Uani 1 2 d SD . .
N1 N 0.6772(3) -0.1895(4) 0.7509(2) 0.0670(11) Uani 1 1 d . . .
N2 N 0.7212(4) -0.1285(7) 0.8434(3) 0.121(2) Uani 1 1 d . . .
N3 N 0.6812(3) -0.2418(5) 0.8433(2) 0.0765(13) Uani 1 1 d . . .
N4 N 0.5487(3) -0.1857(4) 0.6152(2) 0.0684(12) Uani 1 1 d . . .
N5 N 0.4455(4) -0.1151(7) 0.5544(3) 0.1091(19) Uani 1 1 d . . .
N6 N 0.4283(3) -0.2259(5) 0.5833(2) 0.0822(14) Uani 1 1 d . . .
N7 N -0.0503(4) 0.1579(7) 0.8247(3) 0.1055(19) Uani 1 1 d . A .
N8 N -0.0997(5) 0.0565(10) 0.8169(4) 0.158(3) Uani 1 1 d . A .
N9 N -0.0453(3) 0.0681(8) 0.9121(3) 0.111(2) Uani 1 1 d . . .
O1 O 0.6384(3) 0.0605(4) 0.6705(2) 0.0910(13) Uani 1 1 d . . .
O2 O 0.7249(2) -0.0454(3) 0.63076(19) 0.0791(11) Uani 1 1 d . . .
O3 O 0.6358(2) 0.5579(3) 0.67276(16) 0.0641(9) Uani 1 1 d . . .
O4 O 0.72249(19) 0.6643(3) 0.63094(15) 0.0596(9) Uani 1 1 d . . .
O5 O 0.9077(2) 0.4302(5) 0.5346(2) 0.0992(15) Uani 1 1 d . . .
O6 O 0.9261(2) 0.2122(4) 0.54431(19) 0.0907(13) Uani 1 1 d . . .
O7 O 1.0636(3) 0.3190(5) 0.5213(2) 0.1164(18) Uani 1 1 d . . .
H7A H 1.0447 0.3053 0.4854 0.175 Uiso 1 1 d RD . .
H7B H 1.0279 0.3121 0.5424 0.175 Uiso 1 1 d RD . .
O8 O 0.8326(5) 0.7869(9) 0.5509(4) 0.227(4) Uani 1 1 d . . .
H8A H 0.8015 0.7537 0.5733 0.340 Uiso 1 1 d R . .
H8B H 0.8542 0.7176 0.5400 0.340 Uiso 1 1 d R . .
O9 O 0.5328(4) 0.4170(5) 0.7314(3) 0.158(3) Uani 1 1 d . . .
H9B H 0.5237 0.4732 0.7572 0.190 Uiso 1 1 d R . .
H9A H 0.5637 0.4598 0.7132 0.190 Uiso 1 1 d R . .
O10 O 0.5361(3) 0.1477(5) 0.7418(3) 0.132(2) Uani 1 1 d . . .
H10B H 0.5531 0.2267 0.7413 0.158 Uiso 1 1 d R . .
H10A H 0.5674 0.1208 0.7196 0.158 Uiso 1 1 d R . .
C1 C 0.6953(4) 0.0620(5) 0.6449(3) 0.0683(14) Uani 1 1 d . . .
C2 C 0.7294(3) 0.1903(4) 0.6295(2) 0.0521(11) Uani 1 1 d . . .
C3 C 0.6972(3) 0.3095(4) 0.6451(2) 0.0489(11) Uani 1 1 d . . .
H3 H 0.6553 0.3083 0.6656 0.059 Uiso 1 1 calc R . .
C4 C 0.7275(3) 0.4289(4) 0.63012(19) 0.0451(10) Uani 1 1 d . . .
C5 C 0.6931(3) 0.5566(4) 0.6464(2) 0.0497(11) Uani 1 1 d . . .
C6 C 0.7895(3) 0.4301(4) 0.5992(2) 0.0511(11) Uani 1 1 d . . .
H6 H 0.8094 0.5106 0.5886 0.061 Uiso 1 1 calc R . .
C7 C 0.8222(3) 0.3122(4) 0.5839(2) 0.0522(11) Uani 1 1 d . . .
C8 C 0.7920(3) 0.1929(4) 0.5996(2) 0.0542(12) Uani 1 1 d . . .
H8 H 0.8141 0.1137 0.5899 0.065 Uiso 1 1 calc R . .
C9 C 0.8911(3) 0.3163(6) 0.5514(2) 0.0681(14) Uani 1 1 d . . .
C10 C 0.7175(4) -0.1003(7) 0.7874(3) 0.107(2) Uani 1 1 d . . .
H10 H 0.7405 -0.0255 0.7739 0.128 Uiso 1 1 calc R . .
C11 C 0.6562(3) -0.2762(5) 0.7887(3) 0.0669(14) Uani 1 1 d . . .
H11 H 0.6273 -0.3520 0.7779 0.080 Uiso 1 1 calc R . .
C12 C 0.6693(5) -0.3038(6) 0.8984(3) 0.095(2) Uani 1 1 d . . .
H12B H 0.7187 -0.3166 0.9232 0.114 Uiso 1 1 calc R . .
H12A H 0.6457 -0.3902 0.8903 0.114 Uiso 1 1 calc R . .
C13 C 0.6175(4) -0.2183(6) 0.9309(3) 0.0790(16) Uani 1 1 d . . .
C14 C 0.5403(5) -0.2100(8) 0.9136(4) 0.125(3) Uani 1 1 d . . .
H14 H 0.5174 -0.2636 0.8828 0.149 Uiso 1 1 calc R . .
C15 C 0.4951(4) -0.1258(9) 0.9398(4) 0.126(3) Uani 1 1 d . . .
H15 H 0.4425 -0.1226 0.9259 0.151 Uiso 1 1 calc R . .
C16 C 0.5243(3) -0.0459(5) 0.9859(2) 0.0666(14) Uani 1 1 d . . .
C17 C 0.6025(4) -0.0560(8) 1.0031(3) 0.108(2) Uani 1 1 d . . .
H17 H 0.6254 -0.0034 1.0342 0.129 Uiso 1 1 calc R . .
C18 C 0.6487(5) -0.1407(9) 0.9766(3) 0.113(3) Uani 1 1 d . . .
H18 H 0.7014 -0.1445 0.9901 0.135 Uiso 1 1 calc R . .
C19 C 0.5176(4) -0.0956(7) 0.5746(3) 0.096(2) Uani 1 1 d . . .
H19 H 0.5458 -0.0255 0.5623 0.115 Uiso 1 1 calc R . .
C20 C 0.4892(4) -0.2656(6) 0.6183(3) 0.0740(15) Uani 1 1 d . . .
H20 H 0.4910 -0.3402 0.6423 0.089 Uiso 1 1 calc R . .
C21 C 0.3498(4) -0.2805(7) 0.5736(3) 0.100(2) Uani 1 1 d . . .
H21B H 0.3510 -0.3703 0.5890 0.120 Uiso 1 1 calc R . .
H21A H 0.3315 -0.2847 0.5316 0.120 Uiso 1 1 calc R . .
C22 C 0.2347(5) -0.1326(10) 0.5697(3) 0.121(3) Uani 1 1 d . . .
H22 H 0.2294 -0.1367 0.5288 0.145 Uiso 1 1 calc R . .
C23 C 0.1830(4) -0.0604(9) 0.5955(3) 0.114(3) Uani 1 1 d . A .
H23 H 0.1425 -0.0181 0.5718 0.137 Uiso 1 1 calc R . .
C24 C 0.1895(4) -0.0488(7) 0.6567(3) 0.0805(17) Uani 1 1 d . . .
C25 C 0.2507(5) -0.1125(9) 0.6887(3) 0.121(3) Uani 1 1 d . A .
H25 H 0.2577 -0.1064 0.7297 0.145 Uiso 1 1 calc R . .
C26 C 0.3021(5) -0.1851(9) 0.6624(4) 0.128(3) Uani 1 1 d . . .
H26 H 0.3434 -0.2259 0.6859 0.154 Uiso 1 1 calc R A .
C27 C 0.2943(4) -0.1990(7) 0.6028(3) 0.0876(19) Uani 1 1 d . A .
C28 C 0.1337(4) 0.0294(7) 0.6849(3) 0.0804(17) Uani 0.63(3) 1 d P A 1
C29 C 0.0572(9) 0.056(2) 0.6539(6) 0.087(5) Uani 0.63(3) 1 d P A 1
H29 H 0.0436 0.0308 0.6147 0.105 Uiso 0.63(3) 1 calc PR A 1
C30 C 0.0042(11) 0.121(2) 0.6835(7) 0.098(5) Uani 0.63(3) 1 d P A 1
H30 H -0.0455 0.1381 0.6643 0.118 Uiso 0.63(3) 1 calc PR A 1
C31 C 0.0259(4) 0.1621(7) 0.7435(3) 0.0901(19) Uani 0.63(3) 1 d P A 1
C32 C 0.0972(10) 0.140(3) 0.7678(8) 0.118(7) Uani 0.63(3) 1 d P A 1
H32 H 0.1136 0.1689 0.8062 0.142 Uiso 0.63(3) 1 calc PR A 1
C33 C 0.1493(9) 0.074(3) 0.7377(8) 0.108(7) Uani 0.63(3) 1 d P A 1
H33 H 0.1992 0.0615 0.7574 0.130 Uiso 0.63(3) 1 calc PR A 1
C28' C 0.1337(4) 0.0294(7) 0.6849(3) 0.0804(17) Uani 0.37(3) 1 d P A 2
C29' C 0.096(2) 0.129(4) 0.6633(11) 0.102(10) Uani 0.37(3) 1 d P A 2
H29A H 0.1057 0.1619 0.6274 0.122 Uiso 0.37(3) 1 calc PR A 2
C30' C 0.0394(19) 0.193(3) 0.6903(12) 0.097(9) Uani 0.37(3) 1 d P A 2
H30A H 0.0104 0.2600 0.6697 0.116 Uiso 0.37(3) 1 calc PR A 2
C31' C 0.0259(4) 0.1621(7) 0.7435(3) 0.0901(19) Uani 0.37(3) 1 d P A 2
C32' C 0.0796(17) 0.064(3) 0.7768(12) 0.082(7) Uani 0.37(3) 1 d P A 2
H32A H 0.0766 0.0468 0.8163 0.099 Uiso 0.37(3) 1 calc PR A 2
C33' C 0.1323(16) 0.001(3) 0.7499(11) 0.085(7) Uani 0.37(3) 1 d P A 2
H33A H 0.1671 -0.0585 0.7705 0.103 Uiso 0.37(3) 1 calc PR A 2
C34 C -0.0325(5) 0.2359(9) 0.7741(4) 0.117(3) Uani 1 1 d . . .
C35 C -0.0183(4) 0.1623(9) 0.8810(4) 0.107(2) Uani 1 1 d . . .
H35 H 0.0185 0.2243 0.8966 0.129 Uiso 1 1 calc R A .
C36 C -0.0961(5) 0.0068(12) 0.8707(5) 0.152(4) Uani 1 1 d . . .
H36 H -0.1263 -0.0645 0.8793 0.183 Uiso 1 1 calc R A .

loop_
_atom_site_aniso_label
_atom_site_aniso_U_11
_atom_site_aniso_U_22
_atom_site_aniso_U_33
_atom_site_aniso_U_23
_atom_site_aniso_U_13
_atom_site_aniso_U_12
Co1 0.0607(4) 0.0290(3) 0.0597(4) -0.0021(3) 0.0228(3) 0.0018(3)
Co2 0.0697(7) 0.1161(10) 0.0905(9) 0.0449(7) 0.0443(6) 0.0259(7)
N1 0.077(3) 0.055(3) 0.073(3) -0.004(2) 0.022(2) -0.010(2)
N2 0.152(6) 0.137(5) 0.072(4) -0.009(4) 0.008(4) -0.065(5)
N3 0.090(3) 0.071(3) 0.071(3) -0.002(2) 0.021(3) -0.004(3)
N4 0.081(3) 0.051(2) 0.077(3) 0.003(2) 0.025(2) 0.004(2)
N5 0.092(4) 0.108(5) 0.119(5) 0.026(4) -0.008(4) -0.006(4)
N6 0.085(4) 0.074(3) 0.089(4) -0.009(3) 0.017(3) -0.005(3)
N7 0.085(4) 0.132(5) 0.103(5) -0.022(4) 0.024(4) -0.003(4)
N8 0.143(7) 0.213(9) 0.115(6) -0.014(6) 0.007(5) -0.083(7)
N9 0.084(4) 0.155(6) 0.102(4) -0.038(4) 0.039(3) -0.034(4)
O1 0.111(3) 0.044(2) 0.129(4) 0.004(2) 0.055(3) -0.014(2)
O2 0.098(3) 0.0306(18) 0.113(3) 0.0004(18) 0.030(2) 0.0006(17)
O3 0.068(2) 0.0452(18) 0.085(3) -0.0054(16) 0.0309(19) 0.0018(16)
O4 0.072(2) 0.0280(16) 0.080(2) 0.0014(14) 0.0175(18) -0.0030(14)
O5 0.087(3) 0.099(3) 0.126(4) 0.045(3) 0.061(3) 0.022(2)
O6 0.091(3) 0.091(3) 0.096(3) 0.001(2) 0.037(2) 0.031(2)
O7 0.110(4) 0.149(5) 0.099(3) 0.045(3) 0.044(3) 0.056(3)
O8 0.218(9) 0.207(8) 0.286(11) 0.008(7) 0.139(8) 0.065(7)
O9 0.191(6) 0.080(3) 0.241(7) 0.003(4) 0.152(6) 0.001(3)
O10 0.147(5) 0.091(3) 0.181(6) 0.007(3) 0.105(4) -0.015(3)
C1 0.087(4) 0.037(3) 0.083(4) 0.004(2) 0.021(3) -0.003(3)
C2 0.065(3) 0.031(2) 0.061(3) 0.001(2) 0.013(2) -0.001(2)
C3 0.057(3) 0.039(2) 0.052(3) 0.0039(19) 0.011(2) -0.002(2)
C4 0.059(3) 0.027(2) 0.049(2) 0.0027(17) 0.007(2) 0.0002(18)
C5 0.058(3) 0.034(2) 0.056(3) -0.0007(19) 0.008(2) -0.002(2)
C6 0.061(3) 0.036(2) 0.058(3) 0.007(2) 0.015(2) -0.005(2)
C7 0.059(3) 0.050(3) 0.049(3) 0.007(2) 0.013(2) 0.008(2)
C8 0.067(3) 0.039(2) 0.058(3) -0.002(2) 0.016(2) 0.008(2)
C9 0.072(3) 0.078(4) 0.057(3) 0.013(3) 0.019(3) 0.016(3)
C10 0.134(6) 0.104(5) 0.083(5) -0.013(4) 0.022(4) -0.063(5)
C11 0.078(4) 0.053(3) 0.072(4) -0.005(3) 0.019(3) -0.001(3)
C12 0.130(6) 0.086(4) 0.072(4) 0.016(3) 0.027(4) 0.023(4)
C13 0.101(5) 0.080(4) 0.057(3) 0.011(3) 0.014(3) 0.009(3)
C14 0.110(6) 0.127(7) 0.129(7) -0.064(5) -0.005(5) 0.001(5)
C15 0.086(5) 0.139(7) 0.143(7) -0.075(6) -0.014(5) 0.013(5)
C16 0.080(4) 0.063(3) 0.056(3) 0.005(2) 0.007(3) -0.004(3)
C17 0.100(5) 0.154(7) 0.065(4) -0.033(4) -0.001(4) 0.005(5)
C18 0.102(5) 0.163(7) 0.070(4) -0.018(5) 0.006(4) 0.030(5)
C19 0.091(5) 0.083(4) 0.112(5) 0.032(4) 0.010(4) -0.002(4)
C20 0.085(4) 0.056(3) 0.086(4) -0.006(3) 0.027(4) 0.000(3)
C21 0.088(5) 0.102(5) 0.110(5) -0.034(4) 0.012(4) -0.019(4)
C22 0.100(5) 0.175(8) 0.081(5) -0.051(5) -0.006(4) 0.007(6)
C23 0.089(5) 0.164(8) 0.080(5) -0.031(5) -0.013(4) 0.014(5)
C24 0.076(4) 0.099(5) 0.067(4) 0.002(3) 0.012(3) -0.018(3)
C25 0.130(6) 0.158(8) 0.073(4) 0.027(5) 0.012(4) 0.056(6)
C26 0.141(7) 0.162(8) 0.080(5) 0.014(5) 0.014(5) 0.059(6)
C27 0.066(4) 0.102(5) 0.093(5) -0.024(4) 0.008(3) -0.015(3)
C28 0.080(4) 0.090(5) 0.073(4) 0.001(4) 0.020(3) -0.015(4)
C29 0.080(9) 0.104(12) 0.074(7) 0.008(7) -0.004(6) 0.022(8)
C30 0.082(10) 0.119(14) 0.088(9) 0.027(9) -0.005(7) 0.021(9)
C31 0.087(5) 0.093(5) 0.092(5) 0.008(4) 0.018(4) 0.000(4)
C32 0.092(11) 0.18(2) 0.075(10) -0.040(12) 0.001(8) 0.000(13)
C33 0.063(8) 0.17(2) 0.087(11) -0.032(12) 0.005(7) 0.003(10)
C28' 0.080(4) 0.090(5) 0.073(4) 0.001(4) 0.020(3) -0.015(4)
C29' 0.13(3) 0.10(2) 0.074(13) 0.015(13) 0.015(14) 0.04(2)
C30' 0.089(18) 0.10(2) 0.099(16) 0.021(14) 0.004(13) 0.029(15)
C31' 0.087(5) 0.093(5) 0.092(5) 0.008(4) 0.018(4) 0.000(4)
C32' 0.089(16) 0.079(15) 0.081(13) 0.016(11) 0.021(11) 0.006(12)
C33' 0.077(15) 0.107(19) 0.069(13) 0.010(12) 0.000(10) -0.017(13)
C34 0.126(6) 0.121(6) 0.111(6) 0.000(5) 0.042(5) 0.025(5)
C35 0.089(5) 0.130(7) 0.106(6) -0.041(5) 0.025(5) -0.018(5)
C36 0.111(6) 0.229(11) 0.115(7) -0.013(7) 0.013(6) -0.093(7)

loop_
_atom_type_symbol
_atom_type_description
_atom_type_scat_dispersion_real
_atom_type_scat_dispersion_imag
_atom_type_scat_source
C C 0.0033 0.0016 'International Tables Vol C Tables 4.2.6.8 and 6.1.1.4'
H H 0.0000 0.0000 'International Tables Vol C Tables 4.2.6.8 and 6.1.1.4'
N N 0.0061 0.0033 'International Tables Vol C Tables 4.2.6.8 and 6.1.1.4'
O O 0.0106 0.0060 'International Tables Vol C Tables 4.2.6.8 and 6.1.1.4'
Co Co 0.3494 0.9721 'International Tables Vol C Tables 4.2.6.8 and 6.1.1.4'

loop_
_geom_angle_atom_site_label_1
_geom_angle_atom_site_label_2
_geom_angle_atom_site_label_3
_geom_angle
_geom_angle_site_symmetry_1
_geom_angle_site_symmetry_3
O4 Co1 O2 92.64(14) 1_545 .
O4 Co1 N4 111.83(16) 1_545 .
O2 Co1 N4 110.93(17) . .
O4 Co1 N1 109.30(16) 1_545 .
O2 Co1 N1 109.11(17) . .
N4 Co1 N1 119.69(18) . .
O5 Co2 O5 180.000(1) . 3_766
O5 Co2 O7 91.91(18) . .
O5 Co2 O7 88.09(18) 3_766 .
O5 Co2 O7 88.09(18) . 3_766
O5 Co2 O7 91.91(18) 3_766 3_766
O7 Co2 O7 180.0(3) . 3_766
O5 Co2 N9 93.0(2) . 4_665
O5 Co2 N9 87.0(2) 3_766 4_665
O7 Co2 N9 92.6(2) . 4_665
O7 Co2 N9 87.4(2) 3_766 4_665
O5 Co2 N9 87.0(2) . 2_656
O5 Co2 N9 93.0(2) 3_766 2_656
O7 Co2 N9 87.4(2) . 2_656
O7 Co2 N9 92.6(2) 3_766 2_656
N9 Co2 N9 180.000(1) 4_665 2_656
C11 N1 C10 101.8(5) . .
C11 N1 Co1 130.4(4) . .
C10 N1 Co1 127.8(4) . .
C10 N2 N3 103.6(5) . .
C11 N3 N2 109.0(5) . .
C11 N3 C12 130.3(6) . .
N2 N3 C12 120.6(5) . .
C20 N4 C19 101.8(5) . .
C20 N4 Co1 130.6(4) . .
C19 N4 Co1 127.6(4) . .
C19 N5 N6 103.2(6) . .
C20 N6 N5 109.4(5) . .
C20 N6 C21 129.9(6) . .
N5 N6 C21 120.6(6) . .
C35 N7 N8 109.0(7) . .
C35 N7 C34 129.7(8) . .
N8 N7 C34 120.9(8) . .
C36 N8 N7 103.1(7) . .
C35 N9 C36 101.6(7) . .
C35 N9 Co2 128.5(6) . 2_646
C36 N9 Co2 128.3(7) . 2_646
C1 O2 Co1 104.7(3) . .
C5 O4 Co1 105.3(3) . 1_565
C9 O5 Co2 132.0(4) . .
Co2 O7 H7A 78.9 . .
Co2 O7 H7B 78.4 . .
H7A O7 H7B 109.1 . .
H8A O8 H8B 101.7 . .
H9B O9 H9A 101.7 . .
H10B O10 H10A 91.9 . .
O1 C1 O2 120.4(5) . .
O1 C1 C2 120.4(5) . .
O2 C1 C2 119.2(5) . .
C8 C2 C3 119.5(4) . .
C8 C2 C1 120.8(4) . .
C3 C2 C1 119.6(4) . .
C4 C3 C2 120.1(4) . .
C4 C3 H3 119.9 . .
C2 C3 H3 119.9 . .
C3 C4 C6 119.7(4) . .
C3 C4 C5 120.4(4) . .
C6 C4 C5 119.9(4) . .
O3 C5 O4 121.0(4) . .
O3 C5 C4 121.0(4) . .
O4 C5 C4 118.0(4) . .
C4 C6 C7 120.5(4) . .
C4 C6 H6 119.7 . .
C7 C6 H6 119.7 . .
C8 C7 C6 119.4(4) . .
C8 C7 C9 121.1(4) . .
C6 C7 C9 119.5(4) . .
C2 C8 C7 120.7(4) . .
C2 C8 H8 119.7 . .
C7 C8 H8 119.7 . .
O6 C9 O5 126.3(5) . .
O6 C9 C7 119.3(5) . .
O5 C9 C7 114.4(5) . .
N2 C10 N1 114.1(6) . .
N2 C10 H10 123.0 . .
N1 C10 H10 123.0 . .
N3 C11 N1 111.5(5) . .
N3 C11 H11 124.2 . .
N1 C11 H11 124.2 . .
N3 C12 C13 110.9(5) . .
N3 C12 H12B 109.5 . .
C13 C12 H12B 109.5 . .
N3 C12 H12A 109.5 . .
C13 C12 H12A 109.5 . .
H12B C12 H12A 108.1 . .
C14 C13 C18 117.2(7) . .
C14 C13 C12 122.3(6) . .
C18 C13 C12 120.3(7) . .
C13 C14 C15 122.1(7) . .
C13 C14 H14 118.9 . .
C15 C14 H14 118.9 . .
C14 C15 C16 122.4(7) . .
C14 C15 H15 118.8 . .
C16 C15 H15 118.8 . .
C15 C16 C17 114.8(6) . .
C15 C16 C16 122.6(7) . 3_657
C17 C16 C16 122.6(7) . 3_657
C16 C17 C18 123.1(6) . .
C16 C17 H17 118.5 . .
C18 C17 H17 118.5 . .
C13 C18 C17 120.3(7) . .
C13 C18 H18 119.8 . .
C17 C18 H18 119.8 . .
N5 C19 N4 114.5(6) . .
N5 C19 H19 122.7 . .
N4 C19 H19 122.7 . .
N6 C20 N4 111.1(6) . .
N6 C20 H20 124.5 . .
N4 C20 H20 124.5 . .
N6 C21 C27 112.4(5) . .
N6 C21 H21B 109.1 . .
C27 C21 H21B 109.1 . .
N6 C21 H21A 109.1 . .
C27 C21 H21A 109.1 . .
H21B C21 H21A 107.8 . .
C23 C22 C27 121.4(7) . .
C23 C22 H22 119.3 . .
C27 C22 H22 119.3 . .
C22 C23 C24 121.4(7) . .
C22 C23 H23 119.3 . .
C24 C23 H23 119.3 . .
C25 C24 C23 116.0(7) . .
C25 C24 C28 122.3(6) . .
C23 C24 C28 121.7(6) . .
C24 C25 C26 122.0(7) . .
C24 C25 H25 119.0 . .
C26 C25 H25 119.0 . .
C27 C26 C25 121.7(7) . .
C27 C26 H26 119.1 . .
C25 C26 H26 119.1 . .
C26 C27 C22 117.3(7) . .
C26 C27 C21 122.0(7) . .
C22 C27 C21 120.6(7) . .
C33 C28 C29 116.7(11) . .
C33 C28 C24 122.6(9) . .
C29 C28 C24 120.7(8) . .
C30 C29 C28 119.0(12) . .
C30 C29 H29 120.5 . .
C28 C29 H29 120.5 . .
C29 C30 C31 120.2(11) . .
C29 C30 H30 119.9 . .
C31 C30 H30 119.9 . .
C32 C31 C30 117.3(11) . .
C32 C31 C34 123.5(10) . .
C30 C31 C34 119.0(9) . .
C31 C32 C33 121.6(13) . .
C31 C32 H32 119.2 . .
C33 C32 H32 119.2 . .
C28 C33 C32 125.0(14) . .
C28 C33 H33 117.5 . .
C32 C33 H33 117.5 . .
C30' C29' H29A 118.0 . .
C29' C30' H30A 118.7 . .
C33' C32' H32A 120.0 . .
C32' C33' H33A 120.9 . .
N7 C34 C31 109.9(6) . .
N9 C35 N7 111.6(7) . .
N9 C35 H35 124.2 . .
N7 C35 H35 124.2 . .
N8 C36 N9 114.5(8) . .
N8 C36 H36 122.7 . .
N9 C36 H36 122.7 . .

loop_
_geom_bond_atom_site_label_1
_geom_bond_atom_site_label_2
_geom_bond_distance
_geom_bond_site_symmetry_2
Co1 O4 2.015(3) 1_545
Co1 O2 2.032(4) .
Co1 N4 2.053(5) .
Co1 N1 2.057(5) .
Co2 O5 2.031(4) .
Co2 O5 2.031(4) 3_766
Co2 O7 2.155(4) .
Co2 O7 2.155(4) 3_766
Co2 N9 2.163(7) 4_665
Co2 N9 2.163(7) 2_656
N1 C11 1.322(6) .
N1 C10 1.352(7) .
N2 C10 1.306(8) .
N2 N3 1.340(7) .
N3 C11 1.307(7) .
N3 C12 1.453(7) .
N4 C20 1.327(7) .
N4 C19 1.355(7) .
N5 C19 1.292(8) .
N5 N6 1.356(7) .
N6 C20 1.298(7) .
N6 C21 1.466(8) .
N7 C35 1.327(9) .
N7 N8 1.333(9) .
N7 C34 1.476(10) .
N8 C36 1.324(11) .
N9 C35 1.318(10) .
N9 C36 1.349(9) .
N9 Co2 2.163(7) 2_646
O1 C1 1.231(7) .
O2 C1 1.264(6) .
O3 C5 1.248(5) .
O4 C5 1.274(5) .
O4 Co1 2.015(3) 1_565
O5 C9 1.260(7) .
O6 C9 1.237(6) .
O7 H7A 0.8501 .
O7 H7B 0.8500 .
O8 H8A 0.8691 .
O8 H8B 0.8500 .
O9 H9B 0.8502 .
O9 H9A 0.8505 .
O10 H10B 0.8499 .
O10 H10A 0.8464 .
C1 C2 1.489(6) .
C2 C8 1.379(7) .
C2 C3 1.396(6) .
C3 C4 1.379(6) .
C3 H3 0.9300 .
C4 C6 1.384(6) .
C4 C5 1.493(6) .
C6 C7 1.387(6) .
C6 H6 0.9300 .
C7 C8 1.383(6) .
C7 C9 1.514(7) .
C8 H8 0.9300 .
C10 H10 0.9300 .
C11 H11 0.9300 .
C12 C13 1.524(9) .
C12 H12B 0.9700 .
C12 H12A 0.9700 .
C13 C14 1.353(10) .
C13 C18 1.355(9) .
C14 C15 1.362(10) .
C14 H14 0.9300 .
C15 C16 1.363(8) .
C15 H15 0.9300 .
C16 C17 1.371(9) .
C16 C16 1.471(11) 3_657
C17 C18 1.380(10) .
C17 H17 0.9300 .
C18 H18 0.9300 .
C19 H19 0.9300 .
C20 H20 0.9300 .
C21 C27 1.505(9) .
C21 H21B 0.9700 .
C21 H21A 0.9700 .
C22 C23 1.365(10) .
C22 C27 1.369(10) .
C22 H22 0.9300 .
C23 C24 1.396(9) .
C23 H23 0.9300 .
C24 C25 1.365(9) .
C24 C28 1.479(9) .
C25 C26 1.369(10) .
C25 H25 0.9300 .
C26 C27 1.360(10) .
C26 H26 0.9300 .
C28 C33 1.282(16) .
C28 C29 1.444(16) .
C29 C30 1.395(19) .
C29 H29 0.9300 .
C30 C31 1.430(19) .
C30 H30 0.9300 .
C31 C32 1.308(17) .
C31 C34 1.519(10) .
C32 C33 1.39(2) .
C32 H32 0.9300 .
C33 H33 0.9300 .
C29' C30' 1.40(3) .
C29' H29A 0.9300 .
C30' H30A 0.9300 .
C32' C33' 1.35(4) .
C32' H32A 0.9300 .
C33' H33A 0.9300 .
C35 H35 0.9300 .
C36 H36 0.9300 .

loop_
_geom_hbond_atom_site_label_D
_geom_hbond_atom_site_label_H
_geom_hbond_atom_site_label_A
_geom_hbond_distance_DH
_geom_hbond_distance_HA
_geom_hbond_distance_DA
_geom_hbond_angle_DHA
_geom_hbond_site_symmetry_A
O9 H9B O10 0.85 2.05 2.733(7) 136.9 2_656
O7 H7A N9 0.85 2.48 3.122(8) 133.4 4_665
O8 H8B O7 0.85 2.19 2.846(9) 133.9 3_766
O7 H7B O6 0.85 2.06 2.762(7) 140.2 .
O7 H7B O5 0.85 2.40 3.010(6) 129.0 .
O8 H8A O4 0.87 2.24 3.113(9) 178.9 .
O9 H9A O3 0.85 1.95 2.796(6) 179.0 .
O10 H10B O9 0.85 1.96 2.724(7) 149.4 .
O10 H10A O1 0.85 1.90 2.747(7) 179.4 .

loop_
_geom_torsion_atom_site_label_1
_geom_torsion_atom_site_label_2
_geom_torsion_atom_site_label_3
_geom_torsion_atom_site_label_4
_geom_torsion
_geom_torsion_site_symmetry_1
_geom_torsion_site_symmetry_4
O4 Co1 N1 C11 -69.1(5) 1_545 .
O2 Co1 N1 C11 -169.1(5) . .
N4 Co1 N1 C11 61.7(5) . .
O4 Co1 N1 C10 107.8(6) 1_545 .
O2 Co1 N1 C10 7.8(6) . .
N4 Co1 N1 C10 -121.4(6) . .
C10 N2 N3 C11 0.3(8) . .
C10 N2 N3 C12 -177.6(6) . .
O4 Co1 N4 C20 74.2(5) 1_545 .
O2 Co1 N4 C20 176.1(4) . .
N1 Co1 N4 C20 -55.5(5) . .
O4 Co1 N4 C19 -107.2(5) 1_545 .
O2 Co1 N4 C19 -5.3(6) . .
N1 Co1 N4 C19 123.1(5) . .
C19 N5 N6 C20 0.0(8) . .
C19 N5 N6 C21 178.6(6) . .
C35 N7 N8 C36 1.8(11) . .
C34 N7 N8 C36 175.7(8) . .
O4 Co1 O2 C1 -179.7(4) 1_545 .
N4 Co1 O2 C1 65.7(4) . .
N1 Co1 O2 C1 -68.2(4) . .
O5 Co2 O5 C9 -147(100) 3_766 .
O7 Co2 O5 C9 -11.1(6) . .
O7 Co2 O5 C9 168.9(6) 3_766 .
N9 Co2 O5 C9 81.6(6) 4_665 .
N9 Co2 O5 C9 -98.4(6) 2_656 .
Co1 O2 C1 O1 -0.6(7) . .
Co1 O2 C1 C2 -179.6(4) . .
O1 C1 C2 C8 -178.4(5) . .
O2 C1 C2 C8 0.6(8) . .
O1 C1 C2 C3 1.2(8) . .
O2 C1 C2 C3 -179.9(5) . .
C8 C2 C3 C4 0.6(7) . .
C1 C2 C3 C4 -179.0(4) . .
C2 C3 C4 C6 0.5(7) . .
C2 C3 C4 C5 179.7(4) . .
Co1 O4 C5 O3 1.5(5) 1_565 .
Co1 O4 C5 C4 179.3(3) 1_565 .
C3 C4 C5 O3 -1.3(7) . .
C6 C4 C5 O3 177.9(4) . .
C3 C4 C5 O4 -179.1(4) . .
C6 C4 C5 O4 0.1(7) . .
C3 C4 C6 C7 -1.0(7) . .
C5 C4 C6 C7 179.8(4) . .
C4 C6 C7 C8 0.4(7) . .
C4 C6 C7 C9 -178.6(4) . .
C3 C2 C8 C7 -1.3(7) . .
C1 C2 C8 C7 178.3(5) . .
C6 C7 C8 C2 0.8(7) . .
C9 C7 C8 C2 179.7(5) . .
Co2 O5 C9 O6 -8.7(10) . .
Co2 O5 C9 C7 170.3(4) . .
C8 C7 C9 O6 -7.9(8) . .
C6 C7 C9 O6 171.0(5) . .
C8 C7 C9 O5 173.1(5) . .
C6 C7 C9 O5 -8.0(7) . .
N3 N2 C10 N1 -0.1(10) . .
C11 N1 C10 N2 -0.1(9) . .
Co1 N1 C10 N2 -177.7(5) . .
N2 N3 C11 N1 -0.4(7) . .
C12 N3 C11 N1 177.2(6) . .
C10 N1 C11 N3 0.4(7) . .
Co1 N1 C11 N3 177.8(4) . .
C11 N3 C12 C13 -110.4(7) . .
N2 N3 C12 C13 67.0(8) . .
N3 C12 C13 C14 75.2(9) . .
N3 C12 C13 C18 -100.8(8) . .
C18 C13 C14 C15 1.3(13) . .
C12 C13 C14 C15 -174.8(8) . .
C13 C14 C15 C16 -1.2(16) . .
C14 C15 C16 C17 0.7(13) . .
C14 C15 C16 C16 179.6(9) . 3_657
C15 C16 C17 C18 -0.3(11) . .
C16 C16 C17 C18 -179.3(8) 3_657 .
C14 C13 C18 C17 -0.9(12) . .
C12 C13 C18 C17 175.2(7) . .
C16 C17 C18 C13 0.5(13) . .
N6 N5 C19 N4 -0.5(9) . .
C20 N4 C19 N5 0.7(8) . .
Co1 N4 C19 N5 -178.2(5) . .
N5 N6 C20 N4 0.4(7) . .
C21 N6 C20 N4 -177.9(6) . .
C19 N4 C20 N6 -0.7(6) . .
Co1 N4 C20 N6 178.2(4) . .
C20 N6 C21 C27 104.2(8) . .
N5 N6 C21 C27 -73.9(8) . .
C27 C22 C23 C24 1.4(14) . .
C22 C23 C24 C25 0.6(12) . .
C22 C23 C24 C28 179.9(7) . .
C23 C24 C25 C26 -0.9(13) . .
C28 C24 C25 C26 179.8(8) . .
C24 C25 C26 C27 -0.8(15) . .
C25 C26 C27 C22 2.8(13) . .
C25 C26 C27 C21 -178.9(8) . .
C23 C22 C27 C26 -3.1(13) . .
C23 C22 C27 C21 178.6(7) . .
N6 C21 C27 C26 -64.2(10) . .
N6 C21 C27 C22 114.0(8) . .
C25 C24 C28 C33 20.2(19) . .
C23 C24 C28 C33 -159.1(17) . .
C25 C24 C28 C29 -158.3(12) . .
C23 C24 C28 C29 22.4(13) . .
C33 C28 C29 C30 -4(2) . .
C24 C28 C29 C30 174.9(11) . .
C28 C29 C30 C31 1(2) . .
C29 C30 C31 C32 2(2) . .
C29 C30 C31 C34 178.4(11) . .
C30 C31 C32 C33 -3(3) . .
C34 C31 C32 C33 -178.7(15) . .
C29 C28 C33 C32 3(3) . .
C24 C28 C33 C32 -175.2(16) . .
C31 C32 C33 C28 0(3) . .
C35 N7 C34 C31 92.7(10) . .
N8 N7 C34 C31 -79.8(9) . .
C32 C31 C34 N7 -66.5(19) . .
C30 C31 C34 N7 117.6(13) . .
C36 N9 C35 N7 -0.3(9) . .
Co2 N9 C35 N7 166.3(5) 2_646 .
N8 N7 C35 N9 -1.0(9) . .
C34 N7 C35 N9 -174.1(7) . .
N7 N8 C36 N9 -2.1(13) . .
C35 N9 C36 N8 1.6(12) . .
Co2 N9 C36 N8 -165.0(7) 2_646 .
